data_7244804
loop_
_publ_author_name
'Qin, Shu-Qin'
'Gan, Qian-Ying'
'Xu, Wei'
'Jiang, Ren-Wang'

_publ_section_title
;
 Hybrid interaction network of guanidinium-biphenyldisulfonic acid for the
 structure determination of liquid molecules
;
_journal_name_full CrystEngComm
_journal_paper_doi 10.1039/D2CE00228K
_journal_year 2022
_chemical_formula_moiety 'C12 H8 O6 S2, 2(C H4 O), 2(C H6 N3)'
_chemical_formula_sum 'C16 H28 N6 O8 S2'
_chemical_formula_weight 496.56
_space_group_crystal_system monoclinic
_space_group_IT_number 14
_space_group_name_Hall '-P 2ybc'
_space_group_name_H-M_alt 'P 1 21/c 1'
_atom_sites_solution_hydrogens geom
_atom_sites_solution_primary dual
_audit_creation_date 2021-12-09
_audit_creation_method
;
Olex2 1.3-alpha
(compiled 2020.11.12 svn.r5f609507 for OlexSys, GUI svn.r6408)
;
_audit_update_record
;
2022-02-17 deposited with the CCDC.	2022-04-14 downloaded from the CCDC.
;
_cell_angle_alpha 90
_cell_angle_beta 92.394(7)
_cell_angle_gamma 90
_cell_formula_units_Z 4
_cell_length_a 11.9900(9)
_cell_length_b 26.883(2)
_cell_length_c 7.3973(6)
_cell_measurement_reflns_used 2646
_cell_measurement_temperature 149.99(10)
_cell_measurement_theta_max 25.8520
_cell_measurement_theta_min 2.3010
_cell_volume 2382.3(3)
_computing_cell_refinement 'CrysAlisPro 1.171.38.43f (Rigaku OD, 2015)'
_computing_data_collection 'CrysAlisPro 1.171.38.43f (Rigaku OD, 2015)'
_computing_data_reduction 'CrysAlisPro 1.171.38.43f (Rigaku OD, 2015)'
_computing_molecular_graphics 'Olex2 1.3-alpha (Dolomanov et al., 2009)'
_computing_publication_material 'Olex2 1.3-alpha (Dolomanov et al., 2009)'
_computing_structure_refinement 'SHELXL 2018/3 (Sheldrick, 2015)'
_computing_structure_solution 'SHELXT 2018/2 (Sheldrick, 2018)'
_diffrn_ambient_environment N~2~
_diffrn_ambient_temperature 149.99(10)
_diffrn_detector 'CCD plate'
_diffrn_detector_area_resol_mean 5.2684
_diffrn_detector_type AtlasS2
_diffrn_measured_fraction_theta_full 0.999
_diffrn_measured_fraction_theta_max 0.999
_diffrn_measurement_details
;
List of Runs (angles in degrees, time in seconds):

  # Type    Start    End  Width  t~exp~   \w     \q     \k     \f   Frames
#--------------------------------------------------------------------------
  1  \w    -19.00  28.00   1.00    4.00    --  -11.27 -99.00 120.00   47
  2  \w     -8.00  82.00   1.00    4.00    --   11.90  77.00-150.00   90
  3  \w    -19.00  41.00   1.00    4.00    --   11.90 -77.00 -30.00   60
;
_diffrn_measurement_device 'four-circle diffractometer'
_diffrn_measurement_device_type 'SuperNova, Dual, Cu at zero, AtlasS2'
_diffrn_measurement_method '\w scans'
_diffrn_orient_matrix_type 'CrysAlisPro convention (1999,Acta A55,543-557)'
_diffrn_orient_matrix_UB_11 0.0374482000
_diffrn_orient_matrix_UB_12 -0.0088386000
_diffrn_orient_matrix_UB_13 -0.0643978000
_diffrn_orient_matrix_UB_21 -0.0284603000
_diffrn_orient_matrix_UB_22 -0.0231073000
_diffrn_orient_matrix_UB_23 -0.0034138000
_diffrn_orient_matrix_UB_31 -0.0359622000
_diffrn_orient_matrix_UB_32 0.0091161000
_diffrn_orient_matrix_UB_33 -0.0711813000
_diffrn_radiation_monochromator mirror
_diffrn_radiation_probe x-ray
_diffrn_radiation_type 'Mo K\a'
_diffrn_radiation_wavelength 0.71073
_diffrn_reflns_av_R_equivalents 0.0508
_diffrn_reflns_av_unetI/netI 0.0709
_diffrn_reflns_Laue_measured_fraction_full 0.999
_diffrn_reflns_Laue_measured_fraction_max 0.999
_diffrn_reflns_limit_h_max 14
_diffrn_reflns_limit_h_min -11
_diffrn_reflns_limit_k_max 30
_diffrn_reflns_limit_k_min -31
_diffrn_reflns_limit_l_max 8
_diffrn_reflns_limit_l_min -8
_diffrn_reflns_number 10587
_diffrn_reflns_point_group_measured_fraction_full 0.999
_diffrn_reflns_point_group_measured_fraction_max 0.999
_diffrn_reflns_theta_full 24.999
_diffrn_reflns_theta_max 24.999
_diffrn_reflns_theta_min 2.277
_diffrn_source 'micro-focus sealed X-ray tube'
_diffrn_source_type 'SuperNova (Mo) X-ray Source'
_exptl_absorpt_coefficient_mu 0.276
_exptl_absorpt_correction_T_max 1.00000
_exptl_absorpt_correction_T_min 0.94714
_exptl_absorpt_correction_type multi-scan
_exptl_absorpt_process_details
;
CrysAlisPro 1.171.38.43f (Rigaku Oxford Diffraction, 2015)
Empirical absorption correction using spherical harmonics,
 implemented in SCALE3 ABSPACK scaling algorithm.
;
_exptl_crystal_colour colourless
_exptl_crystal_colour_primary colourless
_exptl_crystal_density_diffrn 1.384
_exptl_crystal_description block
_exptl_crystal_F_000 1048
_exptl_crystal_size_max 0.12
_exptl_crystal_size_mid 0.11
_exptl_crystal_size_min 0.1
_refine_diff_density_max 0.549
_refine_diff_density_min -0.584
_refine_diff_density_rms 0.075
_refine_ls_extinction_method none
_refine_ls_goodness_of_fit_ref 1.050
_refine_ls_hydrogen_treatment constr
_refine_ls_matrix_type full
_refine_ls_number_parameters 293
_refine_ls_number_reflns 4195
_refine_ls_number_restraints 0
_refine_ls_restrained_S_all 1.050
_refine_ls_R_factor_all 0.0856
_refine_ls_R_factor_gt 0.0613
_refine_ls_shift/su_max 0.001
_refine_ls_shift/su_mean 0.000
_refine_ls_structure_factor_coef Fsqd
_refine_ls_weighting_details 'w=1/[\s^2^(Fo^2^)+(0.0526P)^2^+3.2184P] where P=(Fo^2^+2Fc^2^)/3'
_refine_ls_weighting_scheme calc
_refine_ls_wR_factor_gt 0.1364
_refine_ls_wR_factor_ref 0.1501
_reflns_Friedel_coverage 0.000
_reflns_number_gt 3136
_reflns_number_total 4195
_reflns_threshold_expression 'I > 2\s(I)'
_cod_data_source_file d2ce00228k3.cif
_cod_data_source_block b-bpdsg
_cod_database_code 7244804
_shelx_shelxl_version_number 2018/3
_shelx_space_group_comment
;
The symmetry employed for this shelxl refinement is uniquely defined
by the following loop, which should always be used as a source of
symmetry information in preference to the above space-group names.
They are only intended as comments.
;
_reflns_odcompleteness_completeness 99.90
_reflns_odcompleteness_iscentric 1
_reflns_odcompleteness_theta 26.32
_olex2_refinement_description
;
1. Fixed Uiso
 At 1.2 times of:
  All C(H) groups, All N(H,H) groups
 At 1.5 times of:
  All C(H,H,H) groups, All O(H) groups
2.a Aromatic/amide H refined with riding coordinates:
 C2(H2), C3(H3), C5(H5), C6(H6), C8(H8), C9(H9), C11(H11), C12(H12)
2.b X=CH2 refined with riding coordinates:
 N1(H1A,H1B), N2(H2A,H2B), N3(H3A,H3B), N4(H4A,H4B), N5(H5A,H5B), N6(H6A,H6B)
2.c Idealised Me refined as rotating group:
 C13(H13A,H13B,H13C), C14(H14A,H14B,H14C)
2.d Idealised tetrahedral OH refined as rotating group:
 O7(H7), O8(H8A)
;
_olex2_submission_special_instructions 'No special instructions were received'
_oxdiff_exptl_absorpt_empirical_details
;
Empirical correction (ABSPACK) includes:
- Absorption correction using spherical harmonics
- Frame scaling
- Detector area scaling
;
_oxdiff_exptl_absorpt_empirical_full_max 1.084
_oxdiff_exptl_absorpt_empirical_full_min 0.881

loop_
_space_group_symop_operation_xyz
'x, y, z'
'-x, y+1/2, -z+1/2'
'-x, -y, -z'
'x, -y-1/2, z-1/2'

loop_
_atom_site_label
_atom_site_type_symbol
_atom_site_fract_x
_atom_site_fract_y
_atom_site_fract_z
_atom_site_U_iso_or_equiv
_atom_site_adp_type
_atom_site_occupancy
_atom_site_site_symmetry_order
_atom_site_calc_flag
_atom_site_refinement_flags_posn
_atom_site_refinement_flags_adp
_atom_site_refinement_flags_occupancy
_atom_site_disorder_assembly
_atom_site_disorder_group
S1 S 0.60195(8) 0.43052(4) 0.50357(11) 0.0226(3) Uani 1 1 d . . . . .
S2 S 1.05150(8) 0.09086(4) 0.46404(12) 0.0224(2) Uani 1 1 d . . . . .
O1 O 0.6841(2) 0.47055(9) 0.5115(3) 0.0245(6) Uani 1 1 d . . . . .
O2 O 0.5353(2) 0.42931(10) 0.6639(3) 0.0273(6) Uani 1 1 d . . . . .
O3 O 0.5332(2) 0.43107(10) 0.3362(3) 0.0274(6) Uani 1 1 d . . . . .
O4 O 1.0145(2) 0.06813(10) 0.2926(3) 0.0273(6) Uani 1 1 d . . . . .
O5 O 1.0189(2) 0.06136(10) 0.6186(3) 0.0274(6) Uani 1 1 d . . . . .
O6 O 1.1704(2) 0.10284(10) 0.4709(3) 0.0263(6) Uani 1 1 d . . . . .
O7 O 1.3713(4) 0.2843(2) 0.3394(9) 0.120(2) Uani 1 1 d . . . . .
H7 H 1.392963 0.255413 0.345493 0.180 Uiso 1 1 calc R U . . .
O8 O 0.4621(4) 0.20773(17) 0.5208(7) 0.0940(14) Uani 1 1 d . . . . .
H8A H 0.406465 0.210253 0.580982 0.141 Uiso 1 1 calc R U . . .
C1 C 0.6790(3) 0.37440(14) 0.5011(4) 0.0217(8) Uani 1 1 d . . . . .
C2 C 0.6230(3) 0.32974(15) 0.4684(5) 0.0302(9) Uani 1 1 d . . . . .
H2 H 0.545921 0.329605 0.448394 0.036 Uiso 1 1 calc R U . . .
C3 C 0.6816(3) 0.28581(15) 0.4658(5) 0.0282(9) Uani 1 1 d . . . . .
H3 H 0.643384 0.256135 0.444982 0.034 Uiso 1 1 calc R U . . .
C4 C 0.7972(3) 0.28490(14) 0.4938(4) 0.0229(8) Uani 1 1 d . . . . .
C5 C 0.8522(3) 0.32952(15) 0.5289(5) 0.0258(9) Uani 1 1 d . . . . .
H5 H 0.929102 0.329533 0.551014 0.031 Uiso 1 1 calc R U . . .
C6 C 0.7939(3) 0.37414(15) 0.5317(5) 0.0255(9) Uani 1 1 d . . . . .
H6 H 0.831944 0.403810 0.554025 0.031 Uiso 1 1 calc R U . . .
C7 C 0.8603(3) 0.23751(14) 0.4863(4) 0.0226(8) Uani 1 1 d . . . . .
C8 C 0.8119(3) 0.19270(14) 0.5385(5) 0.0273(9) Uani 1 1 d . . . . .
H8 H 0.738936 0.192653 0.576472 0.033 Uiso 1 1 calc R U . . .
C9 C 0.8703(3) 0.14867(15) 0.5348(5) 0.0258(9) Uani 1 1 d . . . . .
H9 H 0.836686 0.119271 0.570307 0.031 Uiso 1 1 calc R U . . .
C10 C 0.9793(3) 0.14799(14) 0.4780(4) 0.0213(8) Uani 1 1 d . . . . .
C11 C 1.0283(3) 0.19209(15) 0.4255(5) 0.0273(9) Uani 1 1 d . . . . .
H11 H 1.101314 0.191950 0.387552 0.033 Uiso 1 1 calc R U . . .
C12 C 0.9696(3) 0.23621(14) 0.4291(5) 0.0252(9) Uani 1 1 d . . . . .
H12 H 1.003422 0.265494 0.392842 0.030 Uiso 1 1 calc R U . . .
C13 C 1.2550(6) 0.2854(3) 0.3432(14) 0.128(3) Uani 1 1 d . . . . .
H13A H 1.226877 0.312829 0.271838 0.192 Uiso 1 1 calc R U . . .
H13B H 1.233156 0.289223 0.465781 0.192 Uiso 1 1 calc R U . . .
H13C H 1.225048 0.254858 0.294519 0.192 Uiso 1 1 calc R U . . .
C14 C 0.4756(7) 0.1566(3) 0.4665(9) 0.107(3) Uani 1 1 d . . . . .
H14A H 0.499050 0.155502 0.344075 0.161 Uiso 1 1 calc R U . . .
H14B H 0.405864 0.139414 0.474588 0.161 Uiso 1 1 calc R U . . .
H14C H 0.530997 0.140953 0.544833 0.161 Uiso 1 1 calc R U . . .
C15 C 1.2396(3) 0.41362(14) 0.4744(5) 0.0258(9) Uani 1 1 d . . . . .
C16 C 0.7373(3) 0.02186(13) 0.5160(5) 0.0220(8) Uani 1 1 d . . . . .
N1 N 1.1288(3) 0.41224(14) 0.4656(4) 0.0378(9) Uani 1 1 d . . . . .
H1A H 1.092534 0.410670 0.563352 0.045 Uiso 1 1 calc R U . . .
H1B H 1.093255 0.412905 0.362202 0.045 Uiso 1 1 calc R U . . .
N2 N 1.2950(3) 0.41484(12) 0.3238(4) 0.0273(8) Uani 1 1 d . . . . .
H2A H 1.366794 0.414967 0.329092 0.033 Uiso 1 1 calc R U . . .
H2B H 1.259320 0.415510 0.220565 0.033 Uiso 1 1 calc R U . . .
N3 N 1.2938(3) 0.41259(12) 0.6330(4) 0.0273(8) Uani 1 1 d . . . . .
H3A H 1.365595 0.412715 0.638832 0.033 Uiso 1 1 calc R U . . .
H3B H 1.257417 0.411802 0.730735 0.033 Uiso 1 1 calc R U . . .
N4 N 0.6263(3) 0.02377(14) 0.5087(4) 0.0347(9) Uani 1 1 d . . . . .
H4A H 0.590501 0.024029 0.607081 0.042 Uiso 1 1 calc R U . . .
H4B H 0.590363 0.024752 0.405723 0.042 Uiso 1 1 calc R U . . .
N5 N 0.7910(3) 0.02121(11) 0.3641(4) 0.0255(7) Uani 1 1 d . . . . .
H5A H 0.862759 0.019796 0.367469 0.031 Uiso 1 1 calc R U . . .
H5B H 0.754406 0.022200 0.261739 0.031 Uiso 1 1 calc R U . . .
N6 N 0.7930(3) 0.02035(11) 0.6731(4) 0.0263(8) Uani 1 1 d . . . . .
H6A H 0.864679 0.018936 0.676999 0.032 Uiso 1 1 calc R U . . .
H6B H 0.757607 0.020783 0.771907 0.032 Uiso 1 1 calc R U . . .

loop_
_atom_site_aniso_label
_atom_site_aniso_U_11
_atom_site_aniso_U_22
_atom_site_aniso_U_33
_atom_site_aniso_U_23
_atom_site_aniso_U_13
_atom_site_aniso_U_12
S1 0.0200(5) 0.0239(5) 0.0241(5) 0.0002(4) 0.0009(4) 0.0012(4)
S2 0.0190(5) 0.0236(5) 0.0244(5) 0.0010(4) 0.0005(4) 0.0016(4)
O1 0.0240(14) 0.0213(14) 0.0283(14) -0.0002(10) 0.0008(11) -0.0031(12)
O2 0.0242(14) 0.0319(16) 0.0261(13) -0.0005(11) 0.0041(11) 0.0018(12)
O3 0.0240(14) 0.0327(16) 0.0253(13) -0.0008(11) -0.0027(11) 0.0015(12)
O4 0.0250(15) 0.0276(16) 0.0292(14) -0.0053(11) -0.0003(11) 0.0004(12)
O5 0.0214(14) 0.0288(16) 0.0319(14) 0.0074(11) 0.0009(11) 0.0029(12)
O6 0.0190(14) 0.0298(16) 0.0302(14) -0.0004(11) 0.0010(11) 0.0014(12)
O7 0.074(4) 0.141(5) 0.145(5) 0.047(4) -0.002(3) -0.028(3)
O8 0.092(4) 0.072(3) 0.118(4) 0.008(3) 0.008(3) -0.014(3)
C1 0.023(2) 0.020(2) 0.0217(19) 0.0000(15) 0.0011(15) 0.0008(17)
C2 0.018(2) 0.033(3) 0.039(2) -0.0020(18) 0.0008(17) -0.0013(19)
C3 0.025(2) 0.022(2) 0.037(2) -0.0037(17) 0.0001(17) -0.0040(18)
C4 0.026(2) 0.022(2) 0.0207(19) -0.0007(15) -0.0016(15) 0.0019(17)
C5 0.0176(19) 0.031(2) 0.029(2) -0.0029(17) -0.0023(15) 0.0009(18)
C6 0.026(2) 0.025(2) 0.026(2) -0.0007(16) -0.0017(16) -0.0017(18)
C7 0.025(2) 0.025(2) 0.0185(18) -0.0012(15) 0.0018(15) -0.0004(17)
C8 0.023(2) 0.029(2) 0.030(2) -0.0015(17) 0.0087(17) 0.0033(18)
C9 0.024(2) 0.024(2) 0.029(2) 0.0010(16) 0.0062(16) -0.0055(18)
C10 0.022(2) 0.023(2) 0.0191(18) -0.0017(15) -0.0006(15) 0.0025(17)
C11 0.018(2) 0.031(2) 0.033(2) -0.0007(17) 0.0024(16) -0.0029(18)
C12 0.023(2) 0.021(2) 0.032(2) 0.0031(16) 0.0021(16) 0.0012(17)
C13 0.069(5) 0.096(6) 0.219(10) 0.024(6) 0.009(6) -0.025(5)
C14 0.156(8) 0.084(5) 0.083(5) -0.033(4) 0.027(5) -0.053(5)
C15 0.024(2) 0.025(2) 0.029(2) 0.0003(16) 0.0020(17) 0.0008(17)
C16 0.020(2) 0.018(2) 0.028(2) 0.0011(15) 0.0007(16) 0.0012(16)
N1 0.0236(19) 0.065(3) 0.0250(17) 0.0003(16) 0.0007(14) -0.0007(18)
N2 0.0207(17) 0.037(2) 0.0239(16) 0.0003(14) 0.0005(13) 0.0038(15)
N3 0.0208(17) 0.036(2) 0.0257(17) 0.0024(14) 0.0012(13) 0.0031(15)
N4 0.0202(18) 0.059(3) 0.0247(17) 0.0007(16) 0.0022(13) 0.0011(17)
N5 0.0182(16) 0.031(2) 0.0273(17) 0.0001(13) 0.0019(13) 0.0001(14)
N6 0.0215(17) 0.033(2) 0.0246(17) -0.0001(14) 0.0015(13) 0.0009(15)

loop_
_atom_type_symbol
_atom_type_description
_atom_type_scat_dispersion_real
_atom_type_scat_dispersion_imag
_atom_type_scat_source
C C 0.0033 0.0016 'International Tables Vol C Tables 4.2.6.8 and 6.1.1.4'
H H 0.0000 0.0000 'International Tables Vol C Tables 4.2.6.8 and 6.1.1.4'
N N 0.0061 0.0033 'International Tables Vol C Tables 4.2.6.8 and 6.1.1.4'
O O 0.0106 0.0060 'International Tables Vol C Tables 4.2.6.8 and 6.1.1.4'
S S 0.1246 0.1234 'International Tables Vol C Tables 4.2.6.8 and 6.1.1.4'

loop_
_geom_angle_atom_site_label_1
_geom_angle_atom_site_label_2
_geom_angle_atom_site_label_3
_geom_angle
_geom_angle_site_symmetry_1
_geom_angle_site_symmetry_3
_geom_angle_publ_flag
O1 S1 O3 112.54(15) . . ?
O1 S1 C1 106.13(17) . . ?
O2 S1 O1 112.08(15) . . ?
O2 S1 O3 112.41(15) . . ?
O2 S1 C1 107.07(16) . . ?
O3 S1 C1 106.05(16) . . ?
O4 S2 O6 112.53(14) . . ?
O4 S2 C10 106.42(16) . . ?
O5 S2 O4 111.82(16) . . ?
O5 S2 O6 112.72(15) . . ?
O5 S2 C10 106.18(15) . . ?
O6 S2 C10 106.61(17) . . ?
C13 O7 H7 109.5 . . ?
C14 O8 H8A 109.5 . . ?
C2 C1 S1 119.3(3) . . ?
C6 C1 S1 121.2(3) . . ?
C6 C1 C2 119.5(4) . . ?
C1 C2 H2 120.0 . . ?
C3 C2 C1 120.0(4) . . ?
C3 C2 H2 120.0 . . ?
C2 C3 H3 119.4 . . ?
C2 C3 C4 121.3(4) . . ?
C4 C3 H3 119.4 . . ?
C3 C4 C7 121.0(3) . . ?
C5 C4 C3 118.3(4) . . ?
C5 C4 C7 120.7(3) . . ?
C4 C5 H5 119.5 . . ?
C4 C5 C6 121.0(4) . . ?
C6 C5 H5 119.5 . . ?
C1 C6 C5 119.9(4) . . ?
C1 C6 H6 120.0 . . ?
C5 C6 H6 120.0 . . ?
C8 C7 C4 120.8(3) . . ?
C12 C7 C4 121.3(3) . . ?
C12 C7 C8 117.9(3) . . ?
C7 C8 H8 119.4 . . ?
C9 C8 C7 121.2(3) . . ?
C9 C8 H8 119.4 . . ?
C8 C9 H9 119.9 . . ?
C8 C9 C10 120.2(4) . . ?
C10 C9 H9 119.9 . . ?
C9 C10 S2 119.9(3) . . ?
C11 C10 S2 120.8(3) . . ?
C11 C10 C9 119.3(3) . . ?
C10 C11 H11 119.8 . . ?
C12 C11 C10 120.5(3) . . ?
C12 C11 H11 119.8 . . ?
C7 C12 H12 119.5 . . ?
C11 C12 C7 120.9(4) . . ?
C11 C12 H12 119.5 . . ?
O7 C13 H13A 109.5 . . ?
O7 C13 H13B 109.5 . . ?
O7 C13 H13C 109.5 . . ?
H13A C13 H13B 109.5 . . ?
H13A C13 H13C 109.5 . . ?
H13B C13 H13C 109.5 . . ?
O8 C14 H14A 109.5 . . ?
O8 C14 H14B 109.5 . . ?
O8 C14 H14C 109.5 . . ?
H14A C14 H14B 109.5 . . ?
H14A C14 H14C 109.5 . . ?
H14B C14 H14C 109.5 . . ?
N2 C15 N1 119.8(3) . . ?
N3 C15 N1 119.9(3) . . ?
N3 C15 N2 120.3(3) . . ?
N5 C16 N4 119.3(3) . . ?
N6 C16 N4 120.4(3) . . ?
N6 C16 N5 120.3(3) . . ?
C15 N1 H1A 120.0 . . ?
C15 N1 H1B 120.0 . . ?
H1A N1 H1B 120.0 . . ?
C15 N2 H2A 120.0 . . ?
C15 N2 H2B 120.0 . . ?
H2A N2 H2B 120.0 . . ?
C15 N3 H3A 120.0 . . ?
C15 N3 H3B 120.0 . . ?
H3A N3 H3B 120.0 . . ?
C16 N4 H4A 120.0 . . ?
C16 N4 H4B 120.0 . . ?
H4A N4 H4B 120.0 . . ?
C16 N5 H5A 120.0 . . ?
C16 N5 H5B 120.0 . . ?
H5A N5 H5B 120.0 . . ?
C16 N6 H6A 120.0 . . ?
C16 N6 H6B 120.0 . . ?
H6A N6 H6B 120.0 . . ?

loop_
_geom_bond_atom_site_label_1
_geom_bond_atom_site_label_2
_geom_bond_distance
_geom_bond_site_symmetry_2
_geom_bond_publ_flag
S1 O1 1.458(3) . ?
S1 O2 1.458(2) . ?
S1 O3 1.458(3) . ?
S1 C1 1.769(4) . ?
S2 O4 1.460(3) . ?
S2 O5 1.458(3) . ?
S2 O6 1.460(3) . ?
S2 C10 1.768(4) . ?
O7 H7 0.8200 . ?
O7 C13 1.396(8) . ?
O8 H8A 0.8200 . ?
O8 C14 1.442(8) . ?
C1 C2 1.392(5) . ?
C1 C6 1.388(5) . ?
C2 H2 0.9300 . ?
C2 C3 1.375(6) . ?
C3 H3 0.9300 . ?
C3 C4 1.393(5) . ?
C4 C5 1.388(5) . ?
C4 C7 1.484(5) . ?
C5 H5 0.9300 . ?
C5 C6 1.388(5) . ?
C6 H6 0.9300 . ?
C7 C8 1.399(5) . ?
C7 C12 1.394(5) . ?
C8 H8 0.9300 . ?
C8 C9 1.376(5) . ?
C9 H9 0.9300 . ?
C9 C10 1.390(5) . ?
C10 C11 1.386(5) . ?
C11 H11 0.9300 . ?
C11 C12 1.380(5) . ?
C12 H12 0.9300 . ?
C13 H13A 0.9600 . ?
C13 H13B 0.9600 . ?
C13 H13C 0.9600 . ?
C14 H14A 0.9600 . ?
C14 H14B 0.9600 . ?
C14 H14C 0.9600 . ?
C15 N1 1.328(5) . ?
C15 N2 1.321(4) . ?
C15 N3 1.318(5) . ?
C16 N4 1.331(5) . ?
C16 N5 1.318(4) . ?
C16 N6 1.317(5) . ?
N1 H1A 0.8600 . ?
N1 H1B 0.8600 . ?
N2 H2A 0.8600 . ?
N2 H2B 0.8600 . ?
N3 H3A 0.8600 . ?
N3 H3B 0.8600 . ?
N4 H4A 0.8600 . ?
N4 H4B 0.8600 . ?
N5 H5A 0.8600 . ?
N5 H5B 0.8600 . ?
N6 H6A 0.8600 . ?
N6 H6B 0.8600 . ?

loop_
_geom_torsion_atom_site_label_1
_geom_torsion_atom_site_label_2
_geom_torsion_atom_site_label_3
_geom_torsion_atom_site_label_4
_geom_torsion
_geom_torsion_site_symmetry_1
_geom_torsion_site_symmetry_2
_geom_torsion_site_symmetry_3
_geom_torsion_site_symmetry_4
_geom_torsion_publ_flag
S1 C1 C2 C3 179.9(3) . . . . ?
S1 C1 C6 C5 180.0(3) . . . . ?
S2 C10 C11 C12 177.1(3) . . . . ?
O1 S1 C1 C2 -171.1(3) . . . . ?
O1 S1 C1 C6 9.1(3) . . . . ?
O2 S1 C1 C2 69.0(3) . . . . ?
O2 S1 C1 C6 -110.8(3) . . . . ?
O3 S1 C1 C2 -51.2(3) . . . . ?
O3 S1 C1 C6 129.0(3) . . . . ?
O4 S2 C10 C9 81.1(3) . . . . ?
O4 S2 C10 C11 -96.0(3) . . . . ?
O5 S2 C10 C9 -38.2(3) . . . . ?
O5 S2 C10 C11 144.7(3) . . . . ?
O6 S2 C10 C9 -158.6(3) . . . . ?
O6 S2 C10 C11 24.3(3) . . . . ?
C1 C2 C3 C4 -0.6(6) . . . . ?
C2 C1 C6 C5 0.2(5) . . . . ?
C2 C3 C4 C5 1.5(5) . . . . ?
C2 C3 C4 C7 -178.5(3) . . . . ?
C3 C4 C5 C6 -1.6(5) . . . . ?
C3 C4 C7 C8 -31.4(5) . . . . ?
C3 C4 C7 C12 149.3(4) . . . . ?
C4 C5 C6 C1 0.8(5) . . . . ?
C4 C7 C8 C9 -179.0(3) . . . . ?
C4 C7 C12 C11 178.9(3) . . . . ?
C5 C4 C7 C8 148.6(4) . . . . ?
C5 C4 C7 C12 -30.7(5) . . . . ?
C6 C1 C2 C3 -0.3(5) . . . . ?
C7 C4 C5 C6 178.4(3) . . . . ?
C7 C8 C9 C10 -0.2(6) . . . . ?
C8 C7 C12 C11 -0.5(5) . . . . ?
C8 C9 C10 S2 -177.2(3) . . . . ?
C8 C9 C10 C11 0.0(5) . . . . ?
C9 C10 C11 C12 -0.1(5) . . . . ?
C10 C11 C12 C7 0.3(6) . . . . ?
C12 C7 C8 C9 0.4(5) . . . . ?
